data_8102660
loop_
_publ_author_name
'Shan-Shan Liu'
'Xin-Hua Li'

_publ_section_title
;
 Crystal structure of
 catena-[aqua-(2,2'-bipyridine)-(m-2-thiodibenzoato)copper(II)]
 hydrate, Cu(H2O)(C10H8N2)(C14H8O4S) &#x00B7; H2O
;
_journal_issue 1
_journal_name_full 'Zeitschrift f\"ur Kristallographie - New Crystal Structures'
_journal_page_first 194
_journal_volume 225
_journal_year 2010
_chemical_formula_moiety 'C24 H18 Cu N2 O5 S, H2 O'
_chemical_formula_sum 'C24 H20 Cu N2 O6 S'
_chemical_formula_weight 528.04
_chemical_name_systematic
; 
catena-poly[[aqua(2,2'-bipyridine)copper(II)
-\m-2-thiodibenzoato]monohydrate] , [[Cu(C~14~H~8~O~4~S)(C~10~H~8~N~2~)
(H~2~O)]^.^(H~2~O)]~n~
;
_space_group_IT_number 14
_symmetry_cell_setting monoclinic
_symmetry_space_group_name_Hall '-P 2ybc'
_symmetry_space_group_name_H-M 'P 1 21/c 1'
_atom_sites_solution_hydrogens geom
_atom_sites_solution_primary direct
_atom_sites_solution_secondary difmap
_audit_creation_method SHELXL-97
_cell_angle_alpha 90.00
_cell_angle_beta 98.917(3)
_cell_angle_gamma 90.00
_cell_formula_units_Z 4
_cell_length_a 15.981(2)
_cell_length_b 7.6739(11)
_cell_length_c 18.172(3)
_cell_measurement_reflns_used 3912
_cell_measurement_temperature 298(2)
_cell_measurement_theta_max 25.10
_cell_measurement_theta_min 2.27
_cell_volume 2201.6(6)
_computing_cell_refinement 'SAINT (Bruker, 2002)'
_computing_data_collection 'SMART (Bruker, 2002)'
_computing_data_reduction 'SAINT (Bruker, 2002)'
_computing_molecular_graphics 'XP (Bruker, 2002)'
_computing_publication_material 'SHELXL-97 (Bruker, 2002)'
_computing_structure_refinement 'SHELXL-97 (Sheldrick, 1997)'
_computing_structure_solution 'SHELXS-97 (Sheldrick, 1997)'
_diffrn_ambient_temperature 298(2)
_diffrn_measured_fraction_theta_full 1.000
_diffrn_measured_fraction_theta_max 1.000
_diffrn_measurement_device_type 'Bruker APEX area-detector diffractometer'
_diffrn_measurement_method '\w scan'
_diffrn_radiation_monochromator graphite
_diffrn_radiation_source 'fine-focus sealed tube'
_diffrn_radiation_type MoK\a
_diffrn_radiation_wavelength 0.71073
_diffrn_reflns_av_R_equivalents 0.0277
_diffrn_reflns_av_sigmaI/netI 0.0332
_diffrn_reflns_limit_h_max 16
_diffrn_reflns_limit_h_min -19
_diffrn_reflns_limit_k_max 9
_diffrn_reflns_limit_k_min -9
_diffrn_reflns_limit_l_max 19
_diffrn_reflns_limit_l_min -21
_diffrn_reflns_number 11160
_diffrn_reflns_theta_full 25.10
_diffrn_reflns_theta_max 25.10
_diffrn_reflns_theta_min 1.29
_diffrn_standards_decay_% 0
_diffrn_standards_number 0
_exptl_absorpt_coefficient_mu 1.133
_exptl_absorpt_correction_T_max 0.93
_exptl_absorpt_correction_T_min 0.81
_exptl_absorpt_correction_type numerical
_exptl_absorpt_process_details 'SADABS (Bruker, 1997)'
_exptl_crystal_colour blue
_exptl_crystal_density_diffrn 1.593
_exptl_crystal_density_method 'not measured'
_exptl_crystal_description block
_exptl_crystal_F_000 1084
_exptl_crystal_size_max 0.40
_exptl_crystal_size_mid 0.25
_exptl_crystal_size_min 0.12
_refine_diff_density_max 0.661
_refine_diff_density_min -0.594
_refine_diff_density_rms 0.109
_refine_ls_extinction_method none
_refine_ls_goodness_of_fit_ref 1.257
_refine_ls_hydrogen_treatment constr
_refine_ls_matrix_type full
_refine_ls_number_parameters 307
_refine_ls_number_reflns 3917
_refine_ls_number_restraints 2
_refine_ls_restrained_S_all 1.258
_refine_ls_R_factor_all 0.0796
_refine_ls_R_factor_gt 0.0722
_refine_ls_shift/su_max 0.000
_refine_ls_shift/su_mean 0.000
_refine_ls_structure_factor_coef Fsqd
_refine_ls_weighting_details 'calc w=1/[\s^2^(Fo^2^)+(0.0793P)^2^+3.6817P] where P=(Fo^2^+2Fc^2^)/3'
_refine_ls_weighting_scheme calc
_refine_ls_wR_factor_gt 0.1741
_refine_ls_wR_factor_ref 0.1838
_reflns_number_gt 3589
_reflns_number_total 3917
_reflns_threshold_expression >2\s(I)
_cod_data_source_file 1267-2909.cff
_cod_data_source_block l040725m
_cod_original_sg_symbol_Hall -P2ybc
_cod_original_sg_symbol_H-M P2(1)/C
_cod_database_code 8102660

loop_
_symmetry_equiv_pos_as_xyz
'x, y, z'
'-x, y+1/2, -z+1/2'
'-x, -y, -z'
'x, -y-1/2, z-1/2'

loop_
_atom_site_label
_atom_site_type_symbol
_atom_site_fract_x
_atom_site_fract_y
_atom_site_fract_z
_atom_site_U_iso_or_equiv
_atom_site_adp_type
_atom_site_occupancy
_atom_site_symmetry_multiplicity
_atom_site_calc_flag
_atom_site_refinement_flags
_atom_site_disorder_assembly
_atom_site_disorder_group
Cu1 Cu 0.34127(4) 0.32629(9) 0.32395(3) 0.0419(3) Uani 1 1 d . . .
C1 C 0.2099(4) 0.1427(10) 0.2486(3) 0.0563(17) Uani 1 1 d . . .
C2 C 0.1174(3) 0.1097(8) 0.2197(3) 0.0410(12) Uani 1 1 d . . .
C3 C 0.0620(3) 0.1126(10) 0.2712(3) 0.0552(16) Uani 1 1 d . . .
H3 H 0.0826 0.1353 0.3210 0.066 Uiso 1 1 calc R . .
C4 C -0.0237(4) 0.0820(10) 0.2494(3) 0.0594(17) Uani 1 1 d . . .
H4 H -0.0602 0.0824 0.2845 0.071 Uiso 1 1 calc R . .
C5 C -0.0543(4) 0.0514(9) 0.1762(3) 0.0559(16) Uani 1 1 d . . .
H5 H -0.1118 0.0316 0.1615 0.067 Uiso 1 1 calc R . .
C6 C -0.0006(3) 0.0497(7) 0.1247(3) 0.0435(13) Uani 1 1 d . . .
H6 H -0.0221 0.0282 0.0750 0.052 Uiso 1 1 calc R . .
C7 C 0.0856(3) 0.0796(7) 0.1450(3) 0.0351(11) Uani 1 1 d . . .
C8 C 0.1511(3) 0.2889(6) 0.0409(3) 0.0314(10) Uani 1 1 d . . .
C9 C 0.1045(4) 0.4179(7) 0.0708(3) 0.0442(13) Uani 1 1 d . . .
H9 H 0.0729 0.3897 0.1080 0.053 Uiso 1 1 calc R . .
C10 C 0.1052(4) 0.5873(8) 0.0452(3) 0.0517(15) Uani 1 1 d . . .
H10 H 0.0732 0.6716 0.0648 0.062 Uiso 1 1 calc R . .
C11 C 0.1525(4) 0.6333(8) -0.0089(3) 0.0509(15) Uani 1 1 d . . .
H11 H 0.1535 0.7481 -0.0251 0.061 Uiso 1 1 calc R . .
C12 C 0.1983(4) 0.5065(7) -0.0385(3) 0.0457(13) Uani 1 1 d . . .
H12 H 0.2299 0.5372 -0.0754 0.055 Uiso 1 1 calc R . .
C13 C 0.1988(3) 0.3343(7) -0.0151(3) 0.0336(11) Uani 1 1 d . . .
C14 C 0.2472(3) 0.2044(7) -0.0535(3) 0.0356(12) Uani 1 1 d . . .
C15 C 0.3572(4) 0.3789(9) 0.1629(3) 0.0528(15) Uani 1 1 d . . .
H15 H 0.2985 0.3711 0.1537 0.063 Uiso 1 1 calc R . .
C16 C 0.4000(4) 0.4020(8) 0.1039(3) 0.0532(15) Uani 1 1 d . . .
H16 H 0.3708 0.4091 0.0556 0.064 Uiso 1 1 calc R . .
C17 C 0.4866(4) 0.4145(9) 0.1174(3) 0.0563(16) Uani 1 1 d . . .
H17 H 0.5170 0.4296 0.0782 0.068 Uiso 1 1 calc R . .
C18 C 0.5283(4) 0.4044(8) 0.1896(3) 0.0470(13) Uani 1 1 d . . .
H18 H 0.5869 0.4132 0.1999 0.056 Uiso 1 1 calc R . .
C19 C 0.4813(3) 0.3810(7) 0.2459(3) 0.0373(11) Uani 1 1 d . . .
C20 C 0.5189(3) 0.3674(7) 0.3255(3) 0.0373(11) Uani 1 1 d . . .
C21 C 0.6045(4) 0.3835(8) 0.3524(3) 0.0518(15) Uani 1 1 d . . .
H21 H 0.6429 0.4055 0.3200 0.062 Uiso 1 1 calc R . .
C22 C 0.6318(4) 0.3668(9) 0.4266(4) 0.0579(16) Uani 1 1 d . . .
H22 H 0.6891 0.3778 0.4453 0.069 Uiso 1 1 calc R . .
C23 C 0.5754(4) 0.3341(9) 0.4737(3) 0.0603(17) Uani 1 1 d . . .
H23 H 0.5933 0.3220 0.5246 0.072 Uiso 1 1 calc R . .
C24 C 0.4914(4) 0.3194(8) 0.4444(3) 0.0505(15) Uani 1 1 d . . .
H24 H 0.4526 0.2966 0.4765 0.061 Uiso 1 1 calc R . .
N1 N 0.3962(3) 0.3672(6) 0.2326(2) 0.0437(11) Uani 1 1 d . . .
N2 N 0.4629(3) 0.3363(6) 0.3719(2) 0.0405(10) Uani 1 1 d . . .
O1 O 0.2282(2) 0.2981(6) 0.2687(2) 0.0589(12) Uani 1 1 d . . .
O2 O 0.2606(3) 0.0219(8) 0.2538(3) 0.0882(19) Uani 1 1 d . . .
O3 O 0.3058(2) 0.2689(6) -0.0859(2) 0.0483(10) Uani 1 1 d . . .
O4 O 0.2293(2) 0.0487(5) -0.0524(2) 0.0456(9) Uani 1 1 d . . .
O5 O 0.3159(3) 0.6174(6) 0.3504(2) 0.0597(11) Uani 1 1 d . . .
H5A H 0.2828 0.6226 0.3807 0.072 Uiso 1 1 d R . .
H5B H 0.2857 0.6617 0.3147 0.072 Uiso 1 1 d R . .
O6 O 0.2306(6) 0.7073(11) 0.2154(5) 0.160(4) Uani 1 1 d D . .
H6A H 0.2077 0.6021 0.2105 0.192 Uiso 1 1 d RD . .
H6B H 0.2323 0.8260 0.2178 0.192 Uiso 1 1 d RD . .
S1 S 0.15212(9) 0.07007(17) 0.07487(7) 0.0411(4) Uani 1 1 d . . .

loop_
_atom_site_aniso_label
_atom_site_aniso_U_11
_atom_site_aniso_U_22
_atom_site_aniso_U_33
_atom_site_aniso_U_23
_atom_site_aniso_U_13
_atom_site_aniso_U_12
Cu1 0.0262(4) 0.0693(5) 0.0320(4) -0.0120(3) 0.0095(2) -0.0136(3)
C1 0.029(3) 0.106(5) 0.036(3) -0.027(3) 0.010(2) -0.005(3)
C2 0.027(3) 0.061(3) 0.036(3) -0.009(2) 0.010(2) -0.007(2)
C3 0.031(3) 0.102(5) 0.034(3) -0.002(3) 0.009(2) -0.003(3)
C4 0.034(3) 0.096(5) 0.052(4) 0.008(3) 0.019(3) -0.007(3)
C5 0.028(3) 0.082(4) 0.057(4) 0.006(3) 0.004(2) -0.015(3)
C6 0.036(3) 0.055(3) 0.037(3) -0.001(2) -0.003(2) -0.008(2)
C7 0.034(3) 0.039(3) 0.033(3) -0.002(2) 0.009(2) -0.005(2)
C8 0.029(2) 0.038(3) 0.027(2) -0.006(2) 0.0044(19) 0.001(2)
C9 0.047(3) 0.048(3) 0.041(3) -0.008(2) 0.016(2) 0.001(3)
C10 0.055(4) 0.044(3) 0.057(4) -0.006(3) 0.014(3) 0.012(3)
C11 0.061(4) 0.039(3) 0.052(4) 0.008(3) 0.009(3) 0.008(3)
C12 0.043(3) 0.053(3) 0.043(3) 0.008(3) 0.011(2) 0.001(3)
C13 0.027(2) 0.047(3) 0.026(2) -0.005(2) 0.0001(19) 0.001(2)
C14 0.024(2) 0.055(3) 0.026(2) 0.005(2) 0.0000(19) 0.009(2)
C15 0.039(3) 0.080(4) 0.039(3) -0.010(3) 0.005(2) -0.011(3)
C16 0.056(4) 0.072(4) 0.032(3) -0.005(3) 0.005(2) -0.012(3)
C17 0.066(4) 0.070(4) 0.037(3) -0.003(3) 0.023(3) -0.006(3)
C18 0.041(3) 0.059(3) 0.046(3) -0.003(3) 0.018(2) -0.006(3)
C19 0.035(3) 0.044(3) 0.035(3) -0.006(2) 0.012(2) -0.004(2)
C20 0.025(2) 0.047(3) 0.041(3) -0.005(2) 0.008(2) -0.008(2)
C21 0.034(3) 0.067(4) 0.055(4) 0.003(3) 0.009(3) -0.015(3)
C22 0.037(3) 0.076(4) 0.058(4) -0.001(3) -0.001(3) -0.017(3)
C23 0.059(4) 0.079(5) 0.038(3) -0.005(3) -0.006(3) -0.013(3)
C24 0.043(3) 0.074(4) 0.034(3) -0.006(3) 0.006(2) -0.017(3)
N1 0.033(2) 0.069(3) 0.031(2) -0.007(2) 0.0087(18) -0.010(2)
N2 0.033(2) 0.054(3) 0.036(2) -0.008(2) 0.0093(18) -0.012(2)
O1 0.029(2) 0.099(4) 0.049(2) -0.017(2) 0.0056(17) -0.020(2)
O2 0.028(2) 0.136(5) 0.098(4) -0.065(4) 0.000(2) 0.011(3)
O3 0.036(2) 0.067(3) 0.046(2) 0.0016(19) 0.0204(17) 0.0025(19)
O4 0.055(2) 0.046(2) 0.040(2) -0.0020(17) 0.0200(17) 0.0064(18)
O5 0.051(3) 0.082(3) 0.048(2) 0.004(2) 0.0138(19) -0.015(2)
O6 0.190(10) 0.123(6) 0.161(8) 0.018(6) 0.007(7) -0.029(6)
S1 0.0509(8) 0.0392(7) 0.0374(7) -0.0015(6) 0.0201(6) 0.0028(6)

loop_
_atom_type_symbol
_atom_type_description
_atom_type_scat_dispersion_real
_atom_type_scat_dispersion_imag
_atom_type_scat_source
C C 0.0033 0.0016 'International Tables Vol C Tables 4.2.6.8 and 6.1.1.4'
H H 0.0000 0.0000 'International Tables Vol C Tables 4.2.6.8 and 6.1.1.4'
Cu Cu 0.3201 1.2651 'International Tables Vol C Tables 4.2.6.8 and 6.1.1.4'
N N 0.0061 0.0033 'International Tables Vol C Tables 4.2.6.8 and 6.1.1.4'
O O 0.0106 0.0060 'International Tables Vol C Tables 4.2.6.8 and 6.1.1.4'
S S 0.1246 0.1234 'International Tables Vol C Tables 4.2.6.8 and 6.1.1.4'

loop_
_geom_angle_atom_site_label_1
_geom_angle_atom_site_label_2
_geom_angle_atom_site_label_3
_geom_angle
_geom_angle_site_symmetry_1
_geom_angle_site_symmetry_3
_geom_angle_publ_flag
O1 Cu1 O3 91.38(17) . 4_566 ?
O1 Cu1 N2 173.04(18) . . ?
O3 Cu1 N2 92.17(17) 4_566 . ?
O1 Cu1 N1 94.62(17) . . ?
O3 Cu1 N1 165.01(19) 4_566 . ?
N2 Cu1 N1 80.53(17) . . ?
O1 Cu1 O5 92.05(18) . . ?
O3 Cu1 O5 95.89(16) 4_566 . ?
N2 Cu1 O5 93.54(16) . . ?
N1 Cu1 O5 97.61(17) . . ?
O2 C1 O1 124.7(6) . . ?
O2 C1 C2 119.9(6) . . ?
O1 C1 C2 115.3(6) . . ?
C3 C2 C7 119.1(5) . . ?
C3 C2 C1 117.1(5) . . ?
C7 C2 C1 123.8(4) . . ?
C2 C3 C4 120.8(5) . . ?
C2 C3 H3 119.6 . . ?
C4 C3 H3 119.6 . . ?
C5 C4 C3 119.8(5) . . ?
C5 C4 H4 120.1 . . ?
C3 C4 H4 120.1 . . ?
C4 C5 C6 120.1(5) . . ?
C4 C5 H5 119.9 . . ?
C6 C5 H5 119.9 . . ?
C5 C6 C7 121.2(5) . . ?
C5 C6 H6 119.4 . . ?
C7 C6 H6 119.4 . . ?
C6 C7 C2 118.9(4) . . ?
C6 C7 S1 118.7(4) . . ?
C2 C7 S1 122.4(4) . . ?
C9 C8 C13 119.1(5) . . ?
C9 C8 S1 120.5(4) . . ?
C13 C8 S1 120.3(4) . . ?
C10 C9 C8 120.1(5) . . ?
C10 C9 H9 119.9 . . ?
C8 C9 H9 119.9 . . ?
C11 C10 C9 121.2(5) . . ?
C11 C10 H10 119.4 . . ?
C9 C10 H10 119.4 . . ?
C10 C11 C12 118.8(5) . . ?
C10 C11 H11 120.6 . . ?
C12 C11 H11 120.6 . . ?
C11 C12 C13 122.1(5) . . ?
C11 C12 H12 118.9 . . ?
C13 C12 H12 118.9 . . ?
C12 C13 C8 118.7(5) . . ?
C12 C13 C14 118.0(5) . . ?
C8 C13 C14 123.3(4) . . ?
O4 C14 O3 125.0(5) . . ?
O4 C14 C13 119.9(4) . . ?
O3 C14 C13 115.1(5) . . ?
N1 C15 C16 122.6(5) . . ?
N1 C15 H15 118.7 . . ?
C16 C15 H15 118.7 . . ?
C15 C16 C17 118.8(5) . . ?
C15 C16 H16 120.6 . . ?
C17 C16 H16 120.6 . . ?
C16 C17 C18 119.4(5) . . ?
C16 C17 H17 120.3 . . ?
C18 C17 H17 120.3 . . ?
C19 C18 C17 118.5(5) . . ?
C19 C18 H18 120.7 . . ?
C17 C18 H18 120.7 . . ?
N1 C19 C18 122.0(5) . . ?
N1 C19 C20 114.5(4) . . ?
C18 C19 C20 123.4(5) . . ?
N2 C20 C21 120.8(5) . . ?
N2 C20 C19 114.6(4) . . ?
C21 C20 C19 124.6(5) . . ?
C22 C21 C20 119.3(5) . . ?
C22 C21 H21 120.3 . . ?
C20 C21 H21 120.3 . . ?
C21 C22 C23 120.0(6) . . ?
C21 C22 H22 120.0 . . ?
C23 C22 H22 120.0 . . ?
C22 C23 C24 118.4(6) . . ?
C22 C23 H23 120.8 . . ?
C24 C23 H23 120.8 . . ?
N2 C24 C23 122.8(5) . . ?
N2 C24 H24 118.6 . . ?
C23 C24 H24 118.6 . . ?
C15 N1 C19 118.6(4) . . ?
C15 N1 Cu1 126.6(4) . . ?
C19 N1 Cu1 114.8(3) . . ?
C24 N2 C20 118.6(5) . . ?
C24 N2 Cu1 125.9(4) . . ?
C20 N2 Cu1 115.5(3) . . ?
C1 O1 Cu1 114.2(4) . . ?
C14 O3 Cu1 124.6(4) . 4_565 ?
Cu1 O5 H5A 109.6 . . ?
Cu1 O5 H5B 109.5 . . ?
H5A O5 H5B 98.6 . . ?
H6A O6 H6B 157.6 . . ?
C7 S1 C8 103.5(2) . . ?

loop_
_geom_bond_atom_site_label_1
_geom_bond_atom_site_label_2
_geom_bond_distance
_geom_bond_site_symmetry_2
_geom_bond_publ_flag
Cu1 O1 1.938(4) . ?
Cu1 O3 1.957(4) 4_566 ?
Cu1 N2 2.004(4) . ?
Cu1 N1 2.020(4) . ?
Cu1 O5 2.334(5) . ?
C1 O2 1.225(8) . ?
C1 O1 1.268(8) . ?
C1 C2 1.511(7) . ?
C2 C3 1.383(7) . ?
C2 C7 1.394(7) . ?
C3 C4 1.386(8) . ?
C3 H3 0.9300 . ?
C4 C5 1.363(9) . ?
C4 H4 0.9300 . ?
C5 C6 1.366(8) . ?
C5 H5 0.9300 . ?
C6 C7 1.388(7) . ?
C6 H6 0.9300 . ?
C7 S1 1.783(5) . ?
C8 C9 1.398(7) . ?
C8 C13 1.407(7) . ?
C8 S1 1.788(5) . ?
C9 C10 1.381(8) . ?
C9 H9 0.9300 . ?
C10 C11 1.374(8) . ?
C10 H10 0.9300 . ?
C11 C12 1.377(8) . ?
C11 H11 0.9300 . ?
C12 C13 1.388(7) . ?
C12 H12 0.9300 . ?
C13 C14 1.499(7) . ?
C14 O4 1.230(6) . ?
C14 O3 1.279(6) . ?
C15 N1 1.324(7) . ?
C15 C16 1.369(8) . ?
C15 H15 0.9300 . ?
C16 C17 1.370(9) . ?
C16 H16 0.9300 . ?
C17 C18 1.379(8) . ?
C17 H17 0.9300 . ?
C18 C19 1.370(7) . ?
C18 H18 0.9300 . ?
C19 N1 1.348(7) . ?
C19 C20 1.482(7) . ?
C20 N2 1.344(6) . ?
C20 C21 1.385(7) . ?
C21 C22 1.358(8) . ?
C21 H21 0.9300 . ?
C22 C23 1.359(9) . ?
C22 H22 0.9300 . ?
C23 C24 1.370(8) . ?
C23 H23 0.9300 . ?
C24 N2 1.332(7) . ?
C24 H24 0.9300 . ?
O3 Cu1 1.957(4) 4_565 ?
O5 H5A 0.8207 . ?
O5 H5B 0.8201 . ?
O6 H6A 0.8847 . ?
O6 H6B 0.9122 . ?

loop_
_geom_hbond_atom_site_label_D
_geom_hbond_atom_site_label_H
_geom_hbond_atom_site_label_A
_geom_hbond_distance_DH
_geom_hbond_distance_HA
_geom_hbond_distance_DA
_geom_hbond_angle_DHA
_geom_hbond_site_symmetry_A
O5 H5A O4 0.82 2.07 2.724(5) 137.1 4_566
O5 H5B O6 0.82 1.91 2.704(10) 161.9 .
O6 H6A O1 0.88 2.56 3.288(10) 139.8 .
O6 H6B O2 0.91 1.67 2.538(10) 156.9 1_565

loop_
_geom_torsion_atom_site_label_1
_geom_torsion_atom_site_label_2
_geom_torsion_atom_site_label_3
_geom_torsion_atom_site_label_4
_geom_torsion
_geom_torsion_site_symmetry_1
_geom_torsion_site_symmetry_2
_geom_torsion_site_symmetry_3
_geom_torsion_site_symmetry_4
_geom_torsion_publ_flag
O2 C1 C2 C3 106.4(7) . . . . ?
O1 C1 C2 C3 -71.1(8) . . . . ?
O2 C1 C2 C7 -74.6(9) . . . . ?
O1 C1 C2 C7 107.9(6) . . . . ?
C7 C2 C3 C4 1.5(10) . . . . ?
C1 C2 C3 C4 -179.4(7) . . . . ?
C2 C3 C4 C5 -1.0(11) . . . . ?
C3 C4 C5 C6 0.4(11) . . . . ?
C4 C5 C6 C7 -0.3(10) . . . . ?
C5 C6 C7 C2 0.8(9) . . . . ?
C5 C6 C7 S1 178.5(5) . . . . ?
C3 C2 C7 C6 -1.4(9) . . . . ?
C1 C2 C7 C6 179.6(6) . . . . ?
C3 C2 C7 S1 -179.0(5) . . . . ?
C1 C2 C7 S1 2.0(8) . . . . ?
C13 C8 C9 C10 0.3(8) . . . . ?
S1 C8 C9 C10 178.8(4) . . . . ?
C8 C9 C10 C11 -1.1(9) . . . . ?
C9 C10 C11 C12 1.2(9) . . . . ?
C10 C11 C12 C13 -0.6(9) . . . . ?
C11 C12 C13 C8 -0.2(8) . . . . ?
C11 C12 C13 C14 177.0(5) . . . . ?
C9 C8 C13 C12 0.3(7) . . . . ?
S1 C8 C13 C12 -178.2(4) . . . . ?
C9 C8 C13 C14 -176.7(5) . . . . ?
S1 C8 C13 C14 4.8(6) . . . . ?
C12 C13 C14 O4 -157.2(5) . . . . ?
C8 C13 C14 O4 19.8(7) . . . . ?
C12 C13 C14 O3 22.6(6) . . . . ?
C8 C13 C14 O3 -160.4(4) . . . . ?
N1 C15 C16 C17 -0.4(10) . . . . ?
C15 C16 C17 C18 -0.3(10) . . . . ?
C16 C17 C18 C19 0.4(9) . . . . ?
C17 C18 C19 N1 0.2(9) . . . . ?
C17 C18 C19 C20 179.7(5) . . . . ?
N1 C19 C20 N2 2.6(7) . . . . ?
C18 C19 C20 N2 -176.9(5) . . . . ?
N1 C19 C20 C21 -177.8(5) . . . . ?
C18 C19 C20 C21 2.7(9) . . . . ?
N2 C20 C21 C22 0.3(9) . . . . ?
C19 C20 C21 C22 -179.3(6) . . . . ?
C20 C21 C22 C23 0.2(10) . . . . ?
C21 C22 C23 C24 -0.2(11) . . . . ?
C22 C23 C24 N2 -0.2(10) . . . . ?
C16 C15 N1 C19 0.9(10) . . . . ?
C16 C15 N1 Cu1 -178.1(5) . . . . ?
C18 C19 N1 C15 -0.9(9) . . . . ?
C20 C19 N1 C15 179.6(5) . . . . ?
C18 C19 N1 Cu1 178.3(4) . . . . ?
C20 C19 N1 Cu1 -1.2(6) . . . . ?
O1 Cu1 N1 C15 4.0(6) . . . . ?
O3 Cu1 N1 C15 117.3(7) 4_566 . . . ?
N2 Cu1 N1 C15 178.9(6) . . . . ?
O5 Cu1 N1 C15 -88.7(5) . . . . ?
O1 Cu1 N1 C19 -175.1(4) . . . . ?
O3 Cu1 N1 C19 -61.8(8) 4_566 . . . ?
N2 Cu1 N1 C19 -0.1(4) . . . . ?
O5 Cu1 N1 C19 92.2(4) . . . . ?
C23 C24 N2 C20 0.7(9) . . . . ?
C23 C24 N2 Cu1 -177.5(5) . . . . ?
C21 C20 N2 C24 -0.7(8) . . . . ?
C19 C20 N2 C24 179.0(5) . . . . ?
C21 C20 N2 Cu1 177.7(4) . . . . ?
C19 C20 N2 Cu1 -2.7(6) . . . . ?
O3 Cu1 N2 C24 -13.4(5) 4_566 . . . ?
N1 Cu1 N2 C24 179.8(5) . . . . ?
O5 Cu1 N2 C24 82.7(5) . . . . ?
O3 Cu1 N2 C20 168.4(4) 4_566 . . . ?
N1 Cu1 N2 C20 1.6(4) . . . . ?
O5 Cu1 N2 C20 -95.5(4) . . . . ?
O2 C1 O1 Cu1 -9.4(8) . . . . ?
C2 C1 O1 Cu1 167.9(4) . . . . ?
O3 Cu1 O1 C1 -77.0(4) 4_566 . . . ?
N1 Cu1 O1 C1 89.2(4) . . . . ?
O5 Cu1 O1 C1 -173.0(4) . . . . ?
O4 C14 O3 Cu1 31.4(7) . . . 4_565 ?
C13 C14 O3 Cu1 -148.5(3) . . . 4_565 ?
C6 C7 S1 C8 89.7(5) . . . . ?
C2 C7 S1 C8 -92.7(5) . . . . ?
C9 C8 S1 C7 0.2(5) . . . . ?
C13 C8 S1 C7 178.7(4) . . . . ?
